data_1543262
loop_
_publ_author_name
'Cheng, Dong'
'Ling, Fei'
'Zheng, Chenguang'
'Ma, Cheng'

_publ_section_title
;
 Tuning of Copper-Catalyzed Multicomponent Reactions toward
 3-Functionalized Oxindoles.
;
_journal_issue 10
_journal_name_full 'Organic letters'
_journal_page_first 2435
_journal_page_last 2438
_journal_paper_doi 10.1021/acs.orglett.6b00964
_journal_volume 18
_journal_year 2016
_chemical_formula_moiety 'C26 H24 N2 O5 S'
_chemical_formula_sum 'C26 H24 N2 O5 S'
_chemical_formula_weight 476.53
_chemical_name_systematic
; 
 ? 
;
_space_group_IT_number 14
_symmetry_cell_setting monoclinic
_symmetry_space_group_name_Hall '-P 2yn'
_symmetry_space_group_name_H-M 'P 1 21/n 1'
_atom_sites_solution_hydrogens geom
_atom_sites_solution_primary direct
_atom_sites_solution_secondary difmap
_audit_creation_method SHELXL-97
_cell_angle_alpha 90.00
_cell_angle_beta 92.1223(15)
_cell_angle_gamma 90.00
_cell_formula_units_Z 4
_cell_length_a 12.8999(2)
_cell_length_b 8.74000(16)
_cell_length_c 20.7336(4)
_cell_measurement_reflns_used 5791
_cell_measurement_temperature 293(2)
_cell_measurement_theta_max 66.9808
_cell_measurement_theta_min 3.4257
_cell_volume 2336.01(7)
_computing_cell_refinement 'CrysAlis PRO (Oxford Diffraction, 2009)'
_computing_data_collection 'CrysAlis PRO'
_computing_data_reduction 'CrysAlis PRO'
_computing_molecular_graphics 'OLEX2 (Dolomanov et al., 2009)'
_computing_publication_material OLEX2
_computing_structure_refinement 'SHELXL-97 (Sheldrick, 1997)'
_computing_structure_solution 'SHELXS-97 (Sheldrick, 1990)'
_diffrn_ambient_temperature 293(2)
_diffrn_detector_area_resol_mean 10.3592
_diffrn_measured_fraction_theta_full 0.994
_diffrn_measured_fraction_theta_max 0.994
_diffrn_measurement_device_type 'Xcalibur, Atlas, Gemini ultra'
_diffrn_measurement_method '\w scans'
_diffrn_radiation_monochromator graphite
_diffrn_radiation_source 'fine-focus sealed tube'
_diffrn_radiation_type CuK\a
_diffrn_radiation_wavelength 1.54184
_diffrn_reflns_av_R_equivalents 0.0338
_diffrn_reflns_av_sigmaI/netI 0.0344
_diffrn_reflns_limit_h_max 15
_diffrn_reflns_limit_h_min -15
_diffrn_reflns_limit_k_max 10
_diffrn_reflns_limit_k_min -7
_diffrn_reflns_limit_l_max 24
_diffrn_reflns_limit_l_min -24
_diffrn_reflns_number 12002
_diffrn_reflns_theta_full 67.09
_diffrn_reflns_theta_max 67.09
_diffrn_reflns_theta_min 3.97
_exptl_absorpt_coefficient_mu 1.573
_exptl_absorpt_correction_T_max 0.828
_exptl_absorpt_correction_T_min 0.698
_exptl_absorpt_correction_type multi-scan
_exptl_absorpt_process_details
;
CrysAlisPro, Oxford Diffraction Ltd.,
Version 1.171.33.53 (release 17-11-2009 CrysAlis171 .NET)
(compiled Nov 17 2009,16:58:22)
Empirical absorption correction using spherical harmonics,
 implemented in SCALE3 ABSPACK scaling algorithm.
;
_exptl_crystal_colour colorless
_exptl_crystal_density_diffrn 1.355
_exptl_crystal_density_method 'not measured'
_exptl_crystal_description block
_exptl_crystal_F_000 1000
_exptl_crystal_size_max 0.26
_exptl_crystal_size_mid 0.24
_exptl_crystal_size_min 0.12
_refine_diff_density_max 0.190
_refine_diff_density_min -0.364
_refine_diff_density_rms 0.060
_refine_ls_extinction_method none
_refine_ls_goodness_of_fit_ref 1.033
_refine_ls_hydrogen_treatment constr
_refine_ls_matrix_type full
_refine_ls_number_parameters 309
_refine_ls_number_reflns 4166
_refine_ls_number_restraints 0
_refine_ls_restrained_S_all 1.033
_refine_ls_R_factor_all 0.0509
_refine_ls_R_factor_gt 0.0401
_refine_ls_shift/su_max 0.001
_refine_ls_shift/su_mean 0.000
_refine_ls_structure_factor_coef Fsqd
_refine_ls_weighting_details 'calc w=1/[\s^2^(Fo^2^)+(0.0604P)^2^+0.2198P] where P=(Fo^2^+2Fc^2^)/3'
_refine_ls_weighting_scheme calc
_refine_ls_wR_factor_gt 0.0983
_refine_ls_wR_factor_ref 0.1065
_reflns_number_gt 3413
_reflns_number_total 4166
_reflns_threshold_expression >2sigma(I)
_cod_data_source_file ol6b00964_si_002.cif
_cod_data_source_block 100921_cd100910(5a_major)
_cod_depositor_comments
;Adding full bibliography for 1543261--1543264.cif.

The following automatic conversions were performed:

'_exptl_absorpt_correction_type' value 'multi-scan'' was replaced
with the value 'multi-scan' as specified in the replacement file
'src/cod-tools/trunk/data/replacement-values/replacement_values.lst'.

Automatic conversion script
Id: cif_fix_values 5376 2017-05-30 11:51:03Z andrius 
;
_cod_original_sg_symbol_H-M 'P 21/n'
_cod_database_code 1543262

loop_
_symmetry_equiv_pos_as_xyz
'x, y, z'
'-x+1/2, y+1/2, -z+1/2'
'-x, -y, -z'
'x-1/2, -y-1/2, z-1/2'

loop_
_atom_site_label
_atom_site_type_symbol
_atom_site_fract_x
_atom_site_fract_y
_atom_site_fract_z
_atom_site_U_iso_or_equiv
_atom_site_adp_type
_atom_site_occupancy
_atom_site_symmetry_multiplicity
_atom_site_calc_flag
_atom_site_refinement_flags
S1 S 0.22732(3) 0.65521(5) 0.08385(2) 0.03646(14) Uani 1 1 d .
O1 O 0.59163(10) 0.99339(15) -0.08369(6) 0.0444(3) Uani 1 1 d .
O2 O 0.56893(10) 0.69000(16) -0.02051(6) 0.0406(3) Uani 1 1 d .
H2 H 0.6155 0.6308 -0.0296 0.061 Uiso 1 1 calc R
O3 O 0.32193(10) 0.56537(15) -0.04149(7) 0.0472(3) Uani 1 1 d .
O4 O 0.24316(10) 0.49396(16) 0.08262(7) 0.0501(4) Uani 1 1 d .
O5 O 0.23280(11) 0.73525(18) 0.14379(6) 0.0513(4) Uani 1 1 d .
N1 N 0.59470(11) 0.83133(17) -0.17042(7) 0.0358(3) Uani 1 1 d .
N2 N 0.31631(10) 0.73829(17) 0.04001(7) 0.0342(3) Uani 1 1 d .
H2A H 0.3451 0.8200 0.0554 0.041 Uiso 1 1 calc R
C1 C 0.48661(13) 0.4646(2) -0.13142(9) 0.0377(4) Uani 1 1 d .
H1 H 0.4550 0.4211 -0.0962 0.045 Uiso 1 1 calc R
C2 C 0.50711(15) 0.3770(2) -0.18550(10) 0.0441(4) Uani 1 1 d .
H2B H 0.4887 0.2741 -0.1865 0.053 Uiso 1 1 calc R
C3 C 0.55451(16) 0.4410(2) -0.23763(10) 0.0464(5) Uani 1 1 d .
H3 H 0.5666 0.3807 -0.2735 0.056 Uiso 1 1 calc R
C4 C 0.58455(15) 0.5934(2) -0.23768(9) 0.0426(4) Uani 1 1 d .
H4 H 0.6170 0.6364 -0.2727 0.051 Uiso 1 1 calc R
C5 C 0.56422(12) 0.6783(2) -0.18357(8) 0.0331(4) Uani 1 1 d .
C6 C 0.51410(12) 0.61729(19) -0.13091(8) 0.0307(3) Uani 1 1 d .
C7 C 0.51437(12) 0.73676(19) -0.07800(8) 0.0299(3) Uani 1 1 d .
C8 C 0.57200(12) 0.8714(2) -0.10985(8) 0.0319(4) Uani 1 1 d .
C9 C 0.64939(16) 0.9299(2) -0.21477(9) 0.0468(5) Uani 1 1 d .
H9A H 0.7046 0.8715 -0.2336 0.056 Uiso 1 1 calc R
H9B H 0.6811 1.0135 -0.1905 0.056 Uiso 1 1 calc R
C10 C 0.5817(2) 0.9945(3) -0.26785(10) 0.0578(6) Uani 1 1 d .
H10 H 0.6146 1.0481 -0.3000 0.069 Uiso 1 1 calc R
C11 C 0.4815(2) 0.9835(3) -0.27364(14) 0.0752(7) Uani 1 1 d .
H11A H 0.4451 0.9310 -0.2427 0.090 Uiso 1 1 calc R
H11B H 0.4461 1.0280 -0.3087 0.090 Uiso 1 1 calc R
C12 C 0.41223(12) 0.80496(19) -0.05428(8) 0.0308(3) Uani 1 1 d .
H12 H 0.4318 0.8839 -0.0226 0.037 Uiso 1 1 calc R
C13 C 0.34314(12) 0.8829(2) -0.10554(8) 0.0356(4) Uani 1 1 d .
C14 C 0.28557(15) 0.7999(3) -0.15163(10) 0.0483(5) Uani 1 1 d .
H14 H 0.2907 0.6938 -0.1527 0.058 Uiso 1 1 calc R
C15 C 0.22079(18) 0.8749(3) -0.19588(12) 0.0623(6) Uani 1 1 d .
H15 H 0.1820 0.8187 -0.2262 0.075 Uiso 1 1 calc R
C16 C 0.21317(19) 1.0316(3) -0.19541(13) 0.0669(7) Uani 1 1 d .
H16 H 0.1694 1.0811 -0.2253 0.080 Uiso 1 1 calc R
C17 C 0.27061(19) 1.1152(3) -0.15046(13) 0.0625(6) Uani 1 1 d .
H17 H 0.2660 1.2214 -0.1503 0.075 Uiso 1 1 calc R
C18 C 0.33533(15) 1.0412(2) -0.10544(11) 0.0474(5) Uani 1 1 d .
H18 H 0.3736 1.0981 -0.0751 0.057 Uiso 1 1 calc R
C19 C 0.34801(12) 0.68732(19) -0.01895(8) 0.0322(4) Uani 1 1 d .
C20 C 0.10863(13) 0.7020(2) 0.04339(9) 0.0406(4) Uani 1 1 d .
C21 C 0.08623(16) 0.6497(3) -0.01808(12) 0.0586(6) Uani 1 1 d .
H21 H 0.1312 0.5831 -0.0380 0.070 Uiso 1 1 calc R
C22 C -0.00435(18) 0.6978(3) -0.04982(14) 0.0678(7) Uani 1 1 d .
H22 H -0.0190 0.6640 -0.0917 0.081 Uiso 1 1 calc R
C23 C -0.07329(16) 0.7943(3) -0.02109(14) 0.0599(6) Uani 1 1 d .
C24 C -0.05065(19) 0.8393(3) 0.04105(15) 0.0703(7) Uani 1 1 d .
H24 H -0.0975 0.9014 0.0619 0.084 Uiso 1 1 calc R
C25 C 0.04005(17) 0.7951(3) 0.07380(12) 0.0598(6) Uani 1 1 d .
H25 H 0.0542 0.8280 0.1158 0.072 Uiso 1 1 calc R
C26 C -0.1708(2) 0.8489(3) -0.0563(2) 0.0890(10) Uani 1 1 d .
H26C H -0.1688 0.9583 -0.0605 0.133 Uiso 1 1 calc R
H26B H -0.2301 0.8199 -0.0325 0.133 Uiso 1 1 calc R
H26A H -0.1756 0.8033 -0.0985 0.133 Uiso 1 1 calc R

loop_
_atom_site_aniso_label
_atom_site_aniso_U_11
_atom_site_aniso_U_22
_atom_site_aniso_U_33
_atom_site_aniso_U_23
_atom_site_aniso_U_13
_atom_site_aniso_U_12
S1 0.0311(2) 0.0449(3) 0.0339(2) 0.00394(17) 0.00834(16) -0.00696(17)
O1 0.0450(7) 0.0438(7) 0.0453(7) -0.0108(6) 0.0126(5) -0.0148(6)
O2 0.0371(7) 0.0538(8) 0.0308(6) 0.0023(5) -0.0014(5) 0.0036(5)
O3 0.0479(7) 0.0416(7) 0.0534(8) -0.0122(6) 0.0204(6) -0.0132(6)
O4 0.0428(7) 0.0468(8) 0.0611(9) 0.0154(6) 0.0059(6) -0.0064(6)
O5 0.0466(8) 0.0742(10) 0.0340(7) -0.0016(6) 0.0118(5) -0.0135(7)
N1 0.0359(8) 0.0392(8) 0.0329(7) -0.0007(6) 0.0098(6) -0.0070(6)
N2 0.0305(7) 0.0384(8) 0.0343(7) -0.0023(6) 0.0080(5) -0.0082(6)
C1 0.0348(9) 0.0379(9) 0.0405(9) 0.0011(7) 0.0050(7) -0.0009(7)
C2 0.0422(10) 0.0377(10) 0.0525(11) -0.0075(8) 0.0030(8) -0.0014(8)
C3 0.0481(11) 0.0499(11) 0.0416(10) -0.0147(8) 0.0066(8) 0.0026(9)
C4 0.0441(10) 0.0511(11) 0.0333(9) -0.0033(8) 0.0095(7) -0.0004(8)
C5 0.0285(8) 0.0401(9) 0.0307(8) -0.0024(7) 0.0031(6) -0.0010(7)
C6 0.0255(8) 0.0366(9) 0.0303(8) -0.0008(7) 0.0025(6) 0.0014(6)
C7 0.0268(8) 0.0357(9) 0.0273(8) -0.0001(6) 0.0029(6) -0.0025(6)
C8 0.0249(8) 0.0396(9) 0.0315(8) -0.0022(7) 0.0038(6) -0.0041(7)
C9 0.0527(11) 0.0477(11) 0.0414(10) -0.0011(8) 0.0213(8) -0.0139(9)
C10 0.0833(17) 0.0480(12) 0.0438(12) 0.0095(9) 0.0265(11) 0.0062(11)
C11 0.0819(19) 0.0835(18) 0.0607(15) 0.0209(13) 0.0089(13) 0.0200(14)
C12 0.0287(8) 0.0363(9) 0.0279(8) -0.0029(6) 0.0063(6) -0.0036(6)
C13 0.0277(8) 0.0435(10) 0.0360(9) 0.0015(7) 0.0080(6) 0.0010(7)
C14 0.0421(10) 0.0555(12) 0.0471(11) -0.0042(9) -0.0026(8) -0.0001(9)
C15 0.0483(12) 0.0834(17) 0.0543(13) 0.0021(12) -0.0114(10) 0.0028(11)
C16 0.0508(13) 0.0875(19) 0.0618(14) 0.0225(13) -0.0060(11) 0.0128(12)
C17 0.0566(13) 0.0550(13) 0.0760(16) 0.0180(11) 0.0046(11) 0.0113(10)
C18 0.0428(10) 0.0473(11) 0.0524(12) 0.0031(9) 0.0056(8) 0.0011(8)
C19 0.0253(8) 0.0375(9) 0.0341(8) -0.0008(7) 0.0058(6) -0.0007(6)
C20 0.0283(8) 0.0445(10) 0.0497(11) 0.0012(8) 0.0091(7) -0.0054(7)
C21 0.0370(10) 0.0792(15) 0.0593(13) -0.0202(11) -0.0017(9) 0.0061(10)
C22 0.0459(12) 0.0834(17) 0.0729(16) -0.0144(13) -0.0137(11) 0.0026(11)
C23 0.0354(10) 0.0465(11) 0.0970(19) 0.0059(12) -0.0065(11) -0.0049(9)
C24 0.0470(13) 0.0693(16) 0.095(2) -0.0098(14) 0.0121(12) 0.0153(11)
C25 0.0477(12) 0.0719(15) 0.0606(14) -0.0086(11) 0.0126(10) 0.0089(10)
C26 0.0491(14) 0.0639(16) 0.151(3) 0.0022(17) -0.0297(16) 0.0019(12)

loop_
_atom_type_symbol
_atom_type_description
_atom_type_scat_dispersion_real
_atom_type_scat_dispersion_imag
_atom_type_scat_source
C C 0.0181 0.0091 'International Tables Vol C Tables 4.2.6.8 and 6.1.1.4'
H H 0.0000 0.0000 'International Tables Vol C Tables 4.2.6.8 and 6.1.1.4'
N N 0.0311 0.0180 'International Tables Vol C Tables 4.2.6.8 and 6.1.1.4'
O O 0.0492 0.0322 'International Tables Vol C Tables 4.2.6.8 and 6.1.1.4'
S S 0.3331 0.5567 'International Tables Vol C Tables 4.2.6.8 and 6.1.1.4'

loop_
_geom_angle_atom_site_label_1
_geom_angle_atom_site_label_2
_geom_angle_atom_site_label_3
_geom_angle
O4 S1 O5 119.90(9)
O4 S1 N2 108.71(8)
O5 S1 N2 104.48(8)
O4 S1 C20 110.07(9)
O5 S1 C20 108.33(9)
N2 S1 C20 104.11(8)
C7 O2 H2 109.5
C8 N1 C5 110.89(14)
C8 N1 C9 124.11(15)
C5 N1 C9 124.90(14)
C19 N2 S1 125.40(12)
C19 N2 H2A 117.3
S1 N2 H2A 117.3
C6 C1 C2 118.81(17)
C6 C1 H1 120.6
C2 C1 H1 120.6
C3 C2 C1 120.72(18)
C3 C2 H2B 119.6
C1 C2 H2B 119.6
C2 C3 C4 121.46(17)
C2 C3 H3 119.3
C4 C3 H3 119.3
C5 C4 C3 117.06(17)
C5 C4 H4 121.5
C3 C4 H4 121.5
C4 C5 C6 122.59(16)
C4 C5 N1 127.21(16)
C6 C5 N1 110.09(14)
C1 C6 C5 119.33(15)
C1 C6 C7 131.73(15)
C5 C6 C7 108.33(14)
O2 C7 C6 113.39(13)
O2 C7 C12 104.23(12)
C6 C7 C12 121.21(13)
O2 C7 C8 110.15(12)
C6 C7 C8 101.71(12)
C12 C7 C8 105.70(13)
O1 C8 N1 126.44(15)
O1 C8 C7 124.68(14)
N1 C8 C7 108.88(14)
N1 C9 C10 113.89(17)
N1 C9 H9A 108.8
C10 C9 H9A 108.8
N1 C9 H9B 108.8
C10 C9 H9B 108.8
H9A C9 H9B 107.7
C11 C10 C9 126.5(2)
C11 C10 H10 116.8
C9 C10 H10 116.8
C10 C11 H11A 120.0
C10 C11 H11B 120.0
H11A C11 H11B 120.0
C13 C12 C19 108.82(13)
C13 C12 C7 115.79(13)
C19 C12 C7 112.22(13)
C13 C12 H12 106.5
C19 C12 H12 106.5
C7 C12 H12 106.5
C18 C13 C14 118.92(18)
C18 C13 C12 119.06(16)
C14 C13 C12 122.00(17)
C15 C14 C13 120.1(2)
C15 C14 H14 119.9
C13 C14 H14 119.9
C16 C15 C14 120.7(2)
C16 C15 H15 119.7
C14 C15 H15 119.7
C15 C16 C17 119.8(2)
C15 C16 H16 120.1
C17 C16 H16 120.1
C16 C17 C18 120.1(2)
C16 C17 H17 119.9
C18 C17 H17 119.9
C13 C18 C17 120.4(2)
C13 C18 H18 119.8
C17 C18 H18 119.8
O3 C19 N2 122.80(15)
O3 C19 C12 123.94(15)
N2 C19 C12 113.12(14)
C25 C20 C21 120.40(19)
C25 C20 S1 118.78(16)
C21 C20 S1 120.80(15)
C20 C21 C22 119.0(2)
C20 C21 H21 120.5
C22 C21 H21 120.5
C23 C22 C21 121.8(2)
C23 C22 H22 119.1
C21 C22 H22 119.1
C24 C23 C22 117.7(2)
C24 C23 C26 120.7(3)
C22 C23 C26 121.6(3)
C23 C24 C25 121.9(2)
C23 C24 H24 119.1
C25 C24 H24 119.1
C20 C25 C24 119.2(2)
C20 C25 H25 120.4
C24 C25 H25 120.4
C23 C26 H26C 109.5
C23 C26 H26B 109.5
H26C C26 H26B 109.5
C23 C26 H26A 109.5
H26C C26 H26A 109.5
H26B C26 H26A 109.5

loop_
_geom_bond_atom_site_label_1
_geom_bond_atom_site_label_2
_geom_bond_distance
S1 O4 1.4245(15)
S1 O5 1.4256(15)
S1 N2 1.6579(14)
S1 C20 1.7664(19)
O1 C8 1.218(2)
O2 C7 1.422(2)
O2 H2 0.8200
O3 C19 1.207(2)
N1 C8 1.347(2)
N1 C5 1.417(2)
N1 C9 1.460(2)
N2 C19 1.377(2)
N2 H2A 0.8600
C1 C6 1.381(3)
C1 C2 1.391(3)
C1 H1 0.9300
C2 C3 1.380(3)
C2 H2B 0.9300
C3 C4 1.387(3)
C3 H3 0.9300
C4 C5 1.378(3)
C4 H4 0.9300
C5 C6 1.395(2)
C6 C7 1.514(2)
C7 C12 1.543(2)
C7 C8 1.552(2)
C9 C10 1.490(3)
C9 H9A 0.9700
C9 H9B 0.9700
C10 C11 1.297(4)
C10 H10 0.9300
C11 H11A 0.9300
C11 H11B 0.9300
C12 C13 1.522(2)
C12 C19 1.525(2)
C12 H12 0.9800
C13 C18 1.388(3)
C13 C14 1.392(3)
C14 C15 1.383(3)
C14 H14 0.9300
C15 C16 1.372(4)
C15 H15 0.9300
C16 C17 1.379(4)
C16 H16 0.9300
C17 C18 1.389(3)
C17 H17 0.9300
C18 H18 0.9300
C20 C25 1.372(3)
C20 C21 1.375(3)
C21 C22 1.385(3)
C21 H21 0.9300
C22 C23 1.377(4)
C22 H22 0.9300
C23 C24 1.368(4)
C23 C26 1.509(3)
C24 C25 1.386(4)
C24 H24 0.9300
C25 H25 0.9300
C26 H26C 0.9600
C26 H26B 0.9600
C26 H26A 0.9600
